data_2231800
loop_
_publ_author_name
'Kuai, Hai-Wei'
'Cheng, Xiao-Chun'

_publ_section_title
;
 Monoclinic polymorph of 4-[(1<i>H</i>-benzimidazol-1-yl)methyl]benzoic
 acid
;
_journal_coeditor_code AA2023
_journal_issue 10
_journal_name_full 'Acta Crystallographica Section E'
_journal_page_first o2787
_journal_paper_doi 10.1107/S1600536811039043
_journal_volume 67
_journal_year 2011
_chemical_formula_iupac 'C15 H12 N2 O2'
_chemical_formula_moiety 'C15 H12 N2 O2'
_chemical_formula_sum 'C15 H12 N2 O2'
_chemical_formula_weight 252.27
_chemical_name_systematic
;
4-[(1<i>H</i>-Benzimidazol-1-yl)methyl]benzoic acid
;
_space_group_IT_number 14
_symmetry_cell_setting monoclinic
_symmetry_space_group_name_Hall '-P 2ybc'
_symmetry_space_group_name_H-M 'P 1 21/c 1'
_atom_sites_solution_hydrogens geom
_atom_sites_solution_primary direct
_atom_sites_solution_secondary difmap
_audit_creation_method SHELXL-97
_cell_angle_alpha 90.00
_cell_angle_beta 96.925(3)
_cell_angle_gamma 90.00
_cell_formula_units_Z 4
_cell_length_a 10.435(2)
_cell_length_b 14.360(3)
_cell_length_c 8.2922(17)
_cell_measurement_reflns_used 961
_cell_measurement_temperature 293(2)
_cell_measurement_theta_max 20.13
_cell_measurement_theta_min 2.84
_cell_volume 1233.5(4)
_computing_cell_refinement 'SAINT (Bruker, 1998)'
_computing_data_collection 'SMART (Bruker, 1998)'
_computing_data_reduction 'SAINT (Bruker, 1998)'
_computing_molecular_graphics 'SHELXTL (Sheldrick, 2008)'
_computing_publication_material 'SHELXTL (Sheldrick, 2008)'
_computing_structure_refinement 'SHELXL97 (Sheldrick, 2008)'
_computing_structure_solution 'SHELXS97 (Sheldrick, 2008)'
_diffrn_ambient_temperature 293(2)
_diffrn_measured_fraction_theta_full 0.999
_diffrn_measured_fraction_theta_max 0.999
_diffrn_measurement_device_type 'Bruker SMART APEX CCD'
_diffrn_measurement_method 'phi and omega scans'
_diffrn_radiation_monochromator graphite
_diffrn_radiation_source 'fine-focus sealed tube'
_diffrn_radiation_type MoK\a
_diffrn_radiation_wavelength 0.71073
_diffrn_reflns_av_R_equivalents 0.0653
_diffrn_reflns_av_sigmaI/netI 0.0755
_diffrn_reflns_limit_h_max 12
_diffrn_reflns_limit_h_min -12
_diffrn_reflns_limit_k_max 14
_diffrn_reflns_limit_k_min -17
_diffrn_reflns_limit_l_max 9
_diffrn_reflns_limit_l_min -9
_diffrn_reflns_number 6155
_diffrn_reflns_theta_full 25.00
_diffrn_reflns_theta_max 25.00
_diffrn_reflns_theta_min 1.97
_exptl_absorpt_coefficient_mu 0.092
_exptl_absorpt_correction_T_max 0.9854
_exptl_absorpt_correction_T_min 0.9818
_exptl_absorpt_correction_type multi-scan
_exptl_absorpt_process_details '(SADABS; Sheldrick, 1996)'
_exptl_crystal_colour colourless
_exptl_crystal_density_diffrn 1.358
_exptl_crystal_density_method 'not measured'
_exptl_crystal_description block
_exptl_crystal_F_000 528
_exptl_crystal_size_max 0.20
_exptl_crystal_size_mid 0.20
_exptl_crystal_size_min 0.16
_refine_diff_density_max 0.132
_refine_diff_density_min -0.194
_refine_ls_extinction_method none
_refine_ls_goodness_of_fit_ref 0.823
_refine_ls_hydrogen_treatment constr
_refine_ls_matrix_type full
_refine_ls_number_parameters 160
_refine_ls_number_reflns 2157
_refine_ls_number_restraints 0
_refine_ls_restrained_S_all 0.823
_refine_ls_R_factor_all 0.0691
_refine_ls_R_factor_gt 0.0410
_refine_ls_shift/su_max 0.000
_refine_ls_shift/su_mean 0.000
_refine_ls_structure_factor_coef Fsqd
_refine_ls_weighting_details 'calc w=1/[\s^2^(Fo^2^)+(0.0242P)^2^] where P=(Fo^2^+2Fc^2^)/3'
_refine_ls_weighting_scheme calc
_refine_ls_wR_factor_gt 0.0745
_refine_ls_wR_factor_ref 0.0821
_reflns_number_gt 1294
_reflns_number_total 2157
_reflns_threshold_expression >2sigma(I)
_cod_data_source_file aa2023.cif
_cod_data_source_block I
_cod_original_sg_symbol_H-M 'P 21/c'
_cod_database_code 2231800
_cod_database_fobs_code 2231800

loop_
_symmetry_equiv_pos_as_xyz
'x, y, z'
'-x, y+1/2, -z+1/2'
'-x, -y, -z'
'x, -y-1/2, z-1/2'

loop_
_atom_site_type_symbol
_atom_site_label
_atom_site_fract_x
_atom_site_fract_y
_atom_site_fract_z
_atom_site_U_iso_or_equiv
_atom_site_adp_type
_atom_site_calc_flag
_atom_site_refinement_flags
_atom_site_occupancy
_atom_site_symmetry_multiplicity
N N11 0.62238(13) 0.42913(9) 0.16767(19) 0.0384(4) Uani d . 1 1
N N12 0.43462(14) 0.36669(10) 0.06416(19) 0.043 Uani d . 1 1
O O2 1.30575(12) 0.33153(9) 0.43647(18) 0.062 Uani d . 1 1
O O1 1.19958(12) 0.20370(10) 0.49287(19) 0.0694(5) Uani d . 1 1
H H12 1.2729 0.1834 0.5165 0.083 Uiso calc R 1 1
C C14 0.63655(16) 0.40473(11) 0.0100(2) 0.0362(5) Uani d . 1 1
C C4 1.07691(16) 0.33415(13) 0.3955(2) 0.0406(5) Uani d . 1 1
C C15 0.73758(18) 0.41493(12) -0.0828(3) 0.0479(5) Uani d . 1 1
H H8 0.8156 0.4417 -0.0406 0.057 Uiso calc R 1 1
C C13 0.51859(17) 0.36548(12) -0.0533(2) 0.0383(5) Uani d . 1 1
C C2 0.84621(17) 0.33703(13) 0.3785(2) 0.0473(5) Uani d . 1 1
H H1 0.7693 0.3075 0.3939 0.057 Uiso calc R 1 1
C C11 0.71733(16) 0.47882(13) 0.2797(2) 0.0469(5) Uani d . 1 1
H H6 0.6815 0.4900 0.3806 0.056 Uiso calc R 1 1
H H5 0.7347 0.5388 0.2333 0.056 Uiso calc R 1 1
C C1 0.84294(16) 0.42581(13) 0.3160(2) 0.0402(5) Uani d . 1 1
C C41 1.20563(18) 0.28995(15) 0.4421(2) 0.0468(5) Uani d . 1 1
C C12 0.50053(17) 0.40470(12) 0.1920(2) 0.0445(5) Uani d . 1 1
H H7 0.4671 0.4140 0.2898 0.053 Uiso calc R 1 1
C C5 1.07310(18) 0.42162(14) 0.3297(3) 0.0515(6) Uani d . 1 1
H H3 1.1497 0.4503 0.3106 0.062 Uiso calc R 1 1
C C18 0.49941(19) 0.33416(13) -0.2123(3) 0.0488(5) Uani d . 1 1
H H11 0.4214 0.3075 -0.2550 0.059 Uiso calc R 1 1
C C6 0.95772(18) 0.46810(14) 0.2912(3) 0.0523(6) Uani d . 1 1
H H4 0.9573 0.5280 0.2484 0.063 Uiso calc R 1 1
C C17 0.5994(2) 0.34376(13) -0.3053(3) 0.0563(6) Uani d . 1 1
H H10 0.5888 0.3235 -0.4126 0.068 Uiso calc R 1 1
C C3 0.96226(17) 0.29079(13) 0.4188(2) 0.0506(6) Uani d . 1 1
H H2 0.9630 0.2309 0.4614 0.061 Uiso calc R 1 1
C C16 0.7167(2) 0.38356(13) -0.2405(3) 0.0557(6) Uani d . 1 1
H H9 0.7827 0.3890 -0.3060 0.067 Uiso calc R 1 1

loop_
_atom_site_aniso_label
_atom_site_aniso_U_11
_atom_site_aniso_U_22
_atom_site_aniso_U_33
_atom_site_aniso_U_12
_atom_site_aniso_U_13
_atom_site_aniso_U_23
N11 0.0279(9) 0.0422(10) 0.0433(11) 0.0015(7) -0.0023(8) -0.0023(8)
N12 0.032 0.044 0.053 -0.002 -0.001 -0.001
O2 0.029 0.070 0.085 -0.006 0.001 0.011
O1 0.0326(8) 0.0644(11) 0.1098(14) 0.0077(7) 0.0023(8) 0.0228(9)
C14 0.0324(11) 0.0324(11) 0.0427(13) 0.0008(8) -0.0007(9) 0.0012(9)
C4 0.0299(11) 0.0493(13) 0.0418(13) 0.0004(9) 0.0014(9) 0.0007(10)
C15 0.0392(12) 0.0494(13) 0.0543(15) -0.0065(10) 0.0027(11) -0.0049(11)
C13 0.0350(11) 0.0304(11) 0.0474(13) 0.0020(8) -0.0033(10) 0.0027(10)
C2 0.0282(11) 0.0524(14) 0.0612(15) -0.0028(9) 0.0046(10) -0.0005(11)
C11 0.0361(12) 0.0481(13) 0.0539(14) 0.0039(9) -0.0054(10) -0.0101(10)
C1 0.0323(11) 0.0425(13) 0.0435(13) 0.0008(9) -0.0046(9) -0.0076(10)
C41 0.0355(12) 0.0548(14) 0.0494(14) 0.0029(10) 0.0021(10) 0.0018(11)
C12 0.0339(11) 0.0472(12) 0.0523(14) 0.0060(9) 0.0048(10) 0.0027(10)
C5 0.0338(12) 0.0566(14) 0.0634(15) -0.0062(10) 0.0022(11) 0.0068(12)
C18 0.0425(12) 0.0451(13) 0.0553(15) -0.0032(10) -0.0078(11) -0.0021(11)
C6 0.0415(13) 0.0460(13) 0.0668(16) -0.0013(10) -0.0032(11) 0.0092(11)
C17 0.0699(16) 0.0486(14) 0.0492(15) -0.0045(11) 0.0024(13) -0.0046(11)
C3 0.0354(12) 0.0473(13) 0.0683(16) 0.0006(10) 0.0035(11) 0.0103(11)
C16 0.0605(15) 0.0514(14) 0.0574(16) -0.0101(11) 0.0164(13) -0.0028(12)

loop_
_atom_type_symbol
_atom_type_description
_atom_type_scat_dispersion_real
_atom_type_scat_dispersion_imag
_atom_type_scat_source
C C 0.0033 0.0016 'International Tables Vol C Tables 4.2.6.8 and 6.1.1.4'
H H 0.0000 0.0000 'International Tables Vol C Tables 4.2.6.8 and 6.1.1.4'
N N 0.0061 0.0033 'International Tables Vol C Tables 4.2.6.8 and 6.1.1.4'
O O 0.0106 0.0060 'International Tables Vol C Tables 4.2.6.8 and 6.1.1.4'

loop_
_geom_angle_atom_site_label_1
_geom_angle_atom_site_label_2
_geom_angle_atom_site_label_3
_geom_angle
C12 N11 C14 106.55(15)
C12 N11 C11 127.41(16)
C14 N11 C11 125.84(15)
C12 N12 C13 105.01(15)
C41 O1 H12 109.5
N11 C14 C15 132.49(17)
N11 C14 C13 105.55(15)
C15 C14 C13 121.93(18)
C5 C4 C3 119.02(17)
C5 C4 C41 118.38(17)
C3 C4 C41 122.59(18)
C16 C15 C14 116.72(19)
C16 C15 H8 121.6
C14 C15 H8 121.6
C18 C13 N12 129.94(18)
C18 C13 C14 120.54(18)
N12 C13 C14 109.51(17)
C1 C2 C3 121.09(17)
C1 C2 H1 119.5
C3 C2 H1 119.5
N11 C11 C1 112.67(15)
N11 C11 H6 109.1
C1 C11 H6 109.1
N11 C11 H5 109.1
C1 C11 H5 109.1
H6 C11 H5 107.8
C2 C1 C6 118.79(17)
C2 C1 C11 121.50(16)
C6 C1 C11 119.67(18)
O2 C41 O1 123.63(18)
O2 C41 C4 122.30(19)
O1 C41 C4 114.05(16)
N12 C12 N11 113.38(17)
N12 C12 H7 123.3
N11 C12 H7 123.3
C4 C5 C6 121.26(17)
C4 C5 H3 119.4
C6 C5 H3 119.4
C17 C18 C13 117.92(19)
C17 C18 H11 121.0
C13 C18 H11 121.0
C5 C6 C1 120.08(19)
C5 C6 H4 120.0
C1 C6 H4 120.0
C18 C17 C16 120.9(2)
C18 C17 H10 119.6
C16 C17 H10 119.6
C4 C3 C2 119.73(18)
C4 C3 H2 120.1
C2 C3 H2 120.1
C15 C16 C17 121.99(19)
C15 C16 H9 119.0
C17 C16 H9 119.0

loop_
_geom_bond_atom_site_label_1
_geom_bond_atom_site_label_2
_geom_bond_distance
N11 C12 1.357(2)
N11 C14 1.379(2)
N11 C11 1.460(2)
N12 C12 1.311(2)
N12 C13 1.387(2)
O2 C41 1.209(2)
O1 C41 1.312(2)
O1 H12 0.8200
C14 C15 1.386(2)
C14 C13 1.397(2)
C4 C5 1.368(2)
C4 C3 1.383(2)
C4 C41 1.494(2)
C15 C16 1.375(3)
C15 H8 0.9300
C13 C18 1.384(3)
C2 C1 1.375(2)
C2 C3 1.386(2)
C2 H1 0.9300
C11 C1 1.514(2)
C11 H6 0.9700
C11 H5 0.9700
C1 C6 1.380(2)
C12 H7 0.9300
C5 C6 1.380(2)
C5 H3 0.9300
C18 C17 1.377(2)
C18 H11 0.9300
C6 H4 0.9300
C17 C16 1.398(3)
C17 H10 0.9300
C3 H2 0.9300
C16 H9 0.9300

loop_
_geom_hbond_atom_site_label_D
_geom_hbond_atom_site_label_H
_geom_hbond_atom_site_label_A
_geom_hbond_site_symmetry_A
_geom_hbond_distance_DH
_geom_hbond_distance_HA
_geom_hbond_distance_DA
_geom_hbond_angle_DHA
O1 H12 N12 4_666 0.82 1.83 2.652(2) 177.5
C12 H7 O2 1_455 0.93 2.49 3.213(3) 135.0

loop_
_geom_torsion_atom_site_label_1
_geom_torsion_atom_site_label_2
_geom_torsion_atom_site_label_3
_geom_torsion_atom_site_label_4
_geom_torsion
C12 N11 C14 C15 178.01(19)
C11 N11 C14 C15 2.8(3)
C12 N11 C14 C13 -0.18(18)
C11 N11 C14 C13 -175.40(16)
N11 C14 C15 C16 -178.63(19)
C13 C14 C15 C16 -0.7(3)
C12 N12 C13 C18 -179.09(19)
C12 N12 C13 C14 -0.3(2)
N11 C14 C13 C18 179.22(16)
C15 C14 C13 C18 0.8(3)
N11 C14 C13 N12 0.3(2)
C15 C14 C13 N12 -178.13(16)
C12 N11 C11 C1 124.04(18)
C14 N11 C11 C1 -61.7(2)
C3 C2 C1 C6 1.1(3)
C3 C2 C1 C11 -176.76(18)
N11 C11 C1 C2 -56.8(2)
N11 C11 C1 C6 125.34(19)
C5 C4 C41 O2 6.3(3)
C3 C4 C41 O2 -172.53(19)
C5 C4 C41 O1 -175.23(18)
C3 C4 C41 O1 5.9(3)
C13 N12 C12 N11 0.2(2)
C14 N11 C12 N12 0.0(2)
C11 N11 C12 N12 175.12(17)
C3 C4 C5 C6 2.0(3)
C41 C4 C5 C6 -176.89(19)
N12 C13 C18 C17 178.11(18)
C14 C13 C18 C17 -0.6(3)
C4 C5 C6 C1 -1.2(3)
C2 C1 C6 C5 -0.4(3)
C11 C1 C6 C5 177.53(19)
C13 C18 C17 C16 0.3(3)
C5 C4 C3 C2 -1.3(3)
C41 C4 C3 C2 177.59(18)
C1 C2 C3 C4 -0.3(3)
C14 C15 C16 C17 0.4(3)
C18 C17 C16 C15 -0.2(3)

loop_
_cod_related_entry_id
_cod_related_entry_database
_cod_related_entry_code
1 ChemSpider 2017133
